data_7117193
loop_
_publ_author_name
'Roop Shikha Singh'
'Rakesh Kumar Gupta'
'Rajendra Prasad Paitandi'
'Mrigendra Dubey'
'Gunjan Sharma'
'Biplob Koch'
'Daya Shankar Pandey'

_publ_section_title
;
 Morphological tuning via structural modulations in AIE luminogens with
 the minimum number of possible variables and their use in live cell
 imaging
;
_journal_name_full Chem.Commun.
_journal_page_first 9125
_journal_paper_doi 10.1039/C5cc02488A
_journal_volume 51
_journal_year 2015
_chemical_formula_moiety 'C19 H14 B F2 N3 S'
_chemical_formula_sum 'C19 H14 B F2 N3 S'
_chemical_formula_weight 365.20
_space_group_IT_number 14
_symmetry_cell_setting monoclinic
_symmetry_Int_Tables_number 14
_symmetry_space_group_name_Hall '-P 2ybc'
_symmetry_space_group_name_H-M 'P 1 21/c 1'
_atom_sites_solution_hydrogens geom
_atom_sites_solution_primary direct
_atom_sites_solution_secondary difmap
_audit_creation_method SHELXL-97
_audit_update_record
;
2014-12-17 deposited with the CCDC.
2015-04-09 downloaded from the CCDC.
;
_cell_angle_alpha 90.00
_cell_angle_beta 111.458(8)
_cell_angle_gamma 90.00
_cell_formula_units_Z 4
_cell_length_a 13.4997(9)
_cell_length_b 13.9995(7)
_cell_length_c 10.1052(6)
_cell_measurement_temperature 293(2)
_cell_volume 1777.4(2)
_computing_structure_refinement 'SHELXL-97 (Sheldrick, 1997)'
_diffrn_ambient_temperature 293(2)
_diffrn_measured_fraction_theta_full 0.997
_diffrn_measured_fraction_theta_max 0.997
_diffrn_radiation_monochromator graphite
_diffrn_radiation_type CuK\a
_diffrn_radiation_wavelength 1.54184
_diffrn_reflns_av_R_equivalents 0.0228
_diffrn_reflns_av_sigmaI/netI 0.0298
_diffrn_reflns_limit_h_max 16
_diffrn_reflns_limit_h_min -11
_diffrn_reflns_limit_k_max 15
_diffrn_reflns_limit_k_min -16
_diffrn_reflns_limit_l_max 7
_diffrn_reflns_limit_l_min -11
_diffrn_reflns_number 4211
_diffrn_reflns_theta_full 66.38
_diffrn_reflns_theta_max 66.38
_diffrn_reflns_theta_min 3.52
_diffrn_source 'fine-focus sealed tube'
_exptl_absorpt_coefficient_mu 1.855
_exptl_absorpt_correction_T_max 0.743
_exptl_absorpt_correction_T_min 0.703
_exptl_absorpt_correction_type multi-scan
_exptl_absorpt_process_details
;
SADABS-2014/2 - Bruker AXS area detector scaling and absorption correction  
;
_exptl_crystal_colour orange
_exptl_crystal_density_diffrn 1.365
_exptl_crystal_density_method 'not measured'
_exptl_crystal_description block
_exptl_crystal_F_000 752
_exptl_crystal_size_max 0.24
_exptl_crystal_size_mid 0.18
_exptl_crystal_size_min 0.16
_refine_diff_density_max 0.200
_refine_diff_density_min -0.408
_refine_diff_density_rms 0.075
_refine_ls_extinction_method none
_refine_ls_goodness_of_fit_ref 1.058
_refine_ls_hydrogen_treatment mixed
_refine_ls_matrix_type full
_refine_ls_number_parameters 235
_refine_ls_number_reflns 3125
_refine_ls_number_restraints 0
_refine_ls_restrained_S_all 1.058
_refine_ls_R_factor_all 0.0565
_refine_ls_R_factor_gt 0.0521
_refine_ls_shift/su_max 0.003
_refine_ls_shift/su_mean 0.001
_refine_ls_structure_factor_coef Fsqd
_refine_ls_weighting_details 'calc w=1/[\s^2^(Fo^2^)+(0.0927P)^2^+0.3134P] where P=(Fo^2^+2Fc^2^)/3'
_refine_ls_weighting_scheme calc
_refine_ls_wR_factor_gt 0.1399
_refine_ls_wR_factor_ref 0.1455
_reflns_number_gt 2327
_reflns_number_total 3125
_reflns_threshold_expression >2sigma(I)
_cod_data_source_file c5cc02488a2.cif
_cod_data_source_block dsrs-62_r
_cod_original_cell_volume 1777.40(18)
_cod_original_sg_symbol_H-M 'P 21/c'
_cod_database_code 7117193

loop_
_symmetry_equiv_pos_as_xyz
'x, y, z'
'-x, y+1/2, -z+1/2'
'-x, -y, -z'
'x, -y-1/2, z-1/2'

loop_
_atom_site_label
_atom_site_type_symbol
_atom_site_fract_x
_atom_site_fract_y
_atom_site_fract_z
_atom_site_U_iso_or_equiv
_atom_site_adp_type
_atom_site_occupancy
_atom_site_symmetry_multiplicity
_atom_site_calc_flag
_atom_site_refinement_flags
_atom_site_disorder_assembly
_atom_site_disorder_group
S1 S 0.55398(5) 0.41660(5) 0.12845(6) 0.0560(2) Uani 1 1 d . . .
F1 F 0.88433(16) 0.57325(10) 0.00221(16) 0.0701(5) Uani 1 1 d . . .
F2 F 1.01855(12) 0.56916(12) 0.2139(2) 0.0760(5) Uani 1 1 d . . .
N1 N 0.88357(15) 0.44937(13) 0.16579(19) 0.0430(4) Uani 1 1 d . . .
C17 C 0.68555(19) 0.42462(15) 0.6070(2) 0.0435(5) Uani 1 1 d . . .
C6 C 0.78727(18) 0.58475(15) 0.2861(2) 0.0413(5) Uani 1 1 d . . .
C15 C 0.6589(2) 0.38808(19) 0.8240(3) 0.0579(7) Uani 1 1 d . . .
H15 H 0.6837 0.3867 0.9228 0.070 Uiso 1 1 calc R . .
C4 C 0.82187(18) 0.42042(15) 0.2435(2) 0.0435(5) Uani 1 1 d . . .
C14 C 0.5572(2) 0.35486(19) 0.7463(3) 0.0600(7) Uani 1 1 d . . .
H14 H 0.5148 0.3313 0.7936 0.072 Uiso 1 1 calc R . .
C16 C 0.7227(2) 0.42272(18) 0.7574(3) 0.0538(6) Uani 1 1 d . . .
H16 H 0.7905 0.4451 0.8105 0.065 Uiso 1 1 calc R . .
N2 N 0.84641(15) 0.61683(12) 0.20788(19) 0.0427(4) Uani 1 1 d . . .
N3 N 0.54301(16) 0.38786(14) 0.38264(19) 0.0458(5) Uani 1 1 d . . .
C2 C 0.8813(2) 0.28889(18) 0.1687(3) 0.0654(7) Uani 1 1 d . . .
H2 H 0.8944 0.2258 0.1514 0.078 Uiso 1 1 calc R . .
C11 C 0.60382(19) 0.41760(15) 0.3158(2) 0.0416(5) Uani 1 1 d . . .
C10 C 0.70895(18) 0.45396(15) 0.3855(2) 0.0413(5) Uani 1 1 d . . .
C13 C 0.5189(2) 0.35641(19) 0.6009(3) 0.0560(6) Uani 1 1 d . . .
H13 H 0.4503 0.3351 0.5498 0.067 Uiso 1 1 calc R . .
C8 C 0.7782(2) 0.74490(18) 0.2783(3) 0.0678(8) Uani 1 1 d . . .
H8 H 0.7622 0.8081 0.2908 0.081 Uiso 1 1 calc R . .
C9 C 0.8400(2) 0.71307(17) 0.2037(3) 0.0565(6) Uani 1 1 d . . .
H9 H 0.8724 0.7525 0.1574 0.068 Uiso 1 1 calc R . .
C7 C 0.7451(2) 0.66510(17) 0.3302(3) 0.0567(6) Uani 1 1 d . . .
H7 H 0.7026 0.6645 0.3847 0.068 Uiso 1 1 calc R . .
C18 C 0.74815(19) 0.45799(17) 0.5300(2) 0.0466(5) Uani 1 1 d . . .
H18 H 0.8158 0.4826 0.5784 0.056 Uiso 1 1 calc R . .
C12 C 0.58330(19) 0.39023(15) 0.5285(2) 0.0429(5) Uani 1 1 d . . .
C5 C 0.77437(16) 0.48676(15) 0.3031(2) 0.0398(5) Uani 1 1 d . . .
B1 B 0.9111(2) 0.55390(18) 0.1440(3) 0.0430(6) Uani 1 1 d . . .
C1 C 0.9189(2) 0.37044(17) 0.1224(3) 0.0550(6) Uani 1 1 d . . .
H1 H 0.9624 0.3700 0.0690 0.066 Uiso 1 1 calc R . .
C19 C 0.4188(2) 0.38245(19) 0.0880(3) 0.0562(6) Uani 1 1 d . . .
H19A H 0.3827 0.3794 -0.0133 0.084 Uiso 1 1 calc R . .
H19B H 0.3844 0.4287 0.1268 0.084 Uiso 1 1 calc R . .
H19C H 0.4165 0.3209 0.1286 0.084 Uiso 1 1 calc R . .
C3 C 0.8213(2) 0.31959(17) 0.2445(3) 0.0561(6) Uani 1 1 d . . .
H3 H 0.7865 0.2809 0.2886 0.067 Uiso 1 1 calc R . .

loop_
_atom_site_aniso_label
_atom_site_aniso_U_11
_atom_site_aniso_U_22
_atom_site_aniso_U_33
_atom_site_aniso_U_23
_atom_site_aniso_U_13
_atom_site_aniso_U_12
S1 0.0506(4) 0.0774(5) 0.0398(4) 0.0037(2) 0.0164(3) -0.0146(3)
F1 0.1134(15) 0.0528(8) 0.0607(9) 0.0091(6) 0.0514(9) 0.0042(8)
F2 0.0422(8) 0.0669(10) 0.1206(14) -0.0158(9) 0.0317(9) -0.0106(7)
N1 0.0467(10) 0.0379(9) 0.0514(10) 0.0036(7) 0.0264(9) 0.0012(8)
C17 0.0499(13) 0.0409(10) 0.0439(12) 0.0020(8) 0.0220(11) 0.0023(10)
C6 0.0421(12) 0.0421(11) 0.0431(11) -0.0031(8) 0.0198(10) -0.0047(9)
C15 0.0764(19) 0.0625(14) 0.0429(12) 0.0040(11) 0.0313(13) 0.0071(13)
C4 0.0433(12) 0.0406(11) 0.0507(12) 0.0069(9) 0.0220(10) 0.0008(9)
C14 0.0766(19) 0.0607(14) 0.0595(15) 0.0048(11) 0.0447(14) -0.0040(14)
C16 0.0584(16) 0.0593(14) 0.0454(13) -0.0012(10) 0.0211(12) 0.0008(12)
N2 0.0449(10) 0.0360(9) 0.0519(10) -0.0002(7) 0.0234(9) -0.0051(8)
N3 0.0479(11) 0.0474(10) 0.0455(10) 0.0035(8) 0.0211(9) -0.0078(8)
C2 0.0736(18) 0.0375(12) 0.097(2) 0.0060(12) 0.0460(16) 0.0106(12)
C11 0.0454(13) 0.0416(11) 0.0400(11) 0.0040(8) 0.0181(10) -0.0030(9)
C10 0.0438(12) 0.0409(10) 0.0432(11) 0.0045(8) 0.0207(10) -0.0001(9)
C13 0.0619(16) 0.0593(14) 0.0560(14) 0.0009(11) 0.0322(12) -0.0130(13)
C8 0.082(2) 0.0400(12) 0.095(2) -0.0166(13) 0.0479(17) -0.0065(13)
C9 0.0647(16) 0.0367(11) 0.0760(16) -0.0018(11) 0.0351(13) -0.0079(11)
C7 0.0610(15) 0.0515(13) 0.0690(15) -0.0138(11) 0.0374(13) -0.0065(12)
C18 0.0442(13) 0.0512(12) 0.0464(11) 0.0009(9) 0.0188(10) -0.0053(10)
C12 0.0516(13) 0.0378(10) 0.0462(11) 0.0024(9) 0.0260(11) -0.0007(9)
C5 0.0366(11) 0.0435(11) 0.0394(10) 0.0025(8) 0.0140(9) -0.0031(9)
B1 0.0415(13) 0.0417(13) 0.0528(14) 0.0010(10) 0.0254(12) -0.0050(10)
C1 0.0585(15) 0.0472(12) 0.0711(15) 0.0035(11) 0.0375(13) 0.0101(11)
C19 0.0488(14) 0.0592(14) 0.0564(14) -0.0009(11) 0.0144(12) -0.0106(11)
C3 0.0603(15) 0.0405(12) 0.0740(16) 0.0126(11) 0.0323(13) 0.0016(11)

loop_
_atom_type_symbol
_atom_type_description
_atom_type_scat_dispersion_real
_atom_type_scat_dispersion_imag
_atom_type_scat_source
C C 0.0181 0.0091 'International Tables Vol C Tables 4.2.6.8 and 6.1.1.4'
H H 0.0000 0.0000 'International Tables Vol C Tables 4.2.6.8 and 6.1.1.4'
B B 0.0090 0.0039 'International Tables Vol C Tables 4.2.6.8 and 6.1.1.4'
F F 0.0727 0.0534 'International Tables Vol C Tables 4.2.6.8 and 6.1.1.4'
N N 0.0311 0.0180 'International Tables Vol C Tables 4.2.6.8 and 6.1.1.4'
S S 0.3331 0.5567 'International Tables Vol C Tables 4.2.6.8 and 6.1.1.4'

loop_
_geom_angle_atom_site_label_1
_geom_angle_atom_site_label_2
_geom_angle_atom_site_label_3
_geom_angle
_geom_angle_site_symmetry_1
_geom_angle_site_symmetry_3
C11 S1 C19 101.83(11) . .
C1 N1 C4 107.58(19) . .
C1 N1 B1 126.95(19) . .
C4 N1 B1 125.35(18) . .
C12 C17 C16 119.3(2) . .
C12 C17 C18 117.6(2) . .
C16 C17 C18 123.1(2) . .
N2 C6 C5 120.65(19) . .
N2 C6 C7 107.79(19) . .
C5 C6 C7 131.5(2) . .
C16 C15 C14 120.8(2) . .
C5 C4 N1 121.05(19) . .
C5 C4 C3 131.5(2) . .
N1 C4 C3 107.4(2) . .
C13 C14 C15 120.6(2) . .
C15 C16 C17 119.9(2) . .
C9 N2 C6 107.27(19) . .
C9 N2 B1 126.75(19) . .
C6 N2 B1 125.92(17) . .
C11 N3 C12 118.05(19) . .
C3 C2 C1 107.0(2) . .
N3 C11 C10 123.9(2) . .
N3 C11 S1 119.17(18) . .
C10 C11 S1 116.95(16) . .
C18 C10 C11 118.10(19) . .
C18 C10 C5 120.64(19) . .
C11 C10 C5 121.26(18) . .
C14 C13 C12 120.1(2) . .
C7 C8 C9 106.8(2) . .
N2 C9 C8 110.4(2) . .
C8 C7 C6 107.7(2) . .
C10 C18 C17 119.9(2) . .
N3 C12 C17 122.49(19) . .
N3 C12 C13 118.2(2) . .
C17 C12 C13 119.3(2) . .
C4 C5 C6 120.33(19) . .
C4 C5 C10 119.97(19) . .
C6 C5 C10 119.71(19) . .
F1 B1 F2 109.3(2) . .
F1 B1 N2 110.61(19) . .
F2 B1 N2 110.4(2) . .
F1 B1 N1 110.54(19) . .
F2 B1 N1 109.7(2) . .
N2 B1 N1 106.22(17) . .
N1 C1 C2 110.3(2) . .
C2 C3 C4 107.7(2) . .

loop_
_geom_bond_atom_site_label_1
_geom_bond_atom_site_label_2
_geom_bond_distance
_geom_bond_site_symmetry_2
S1 C11 1.762(2) .
S1 C19 1.784(3) .
F1 B1 1.371(3) .
F2 B1 1.378(3) .
N1 C1 1.340(3) .
N1 C4 1.397(3) .
N1 B1 1.545(3) .
C17 C12 1.402(3) .
C17 C16 1.416(3) .
C17 C18 1.420(3) .
C6 N2 1.388(3) .
C6 C5 1.401(3) .
C6 C7 1.405(3) .
C15 C16 1.362(4) .
C15 C14 1.388(4) .
C4 C5 1.385(3) .
C4 C3 1.412(3) .
C14 C13 1.368(3) .
N2 C9 1.350(3) .
N2 B1 1.539(3) .
N3 C11 1.307(3) .
N3 C12 1.372(3) .
C2 C3 1.371(4) .
C2 C1 1.398(4) .
C11 C10 1.428(3) .
C10 C18 1.360(3) .
C10 C5 1.491(3) .
C13 C12 1.407(3) .
C8 C7 1.376(4) .
C8 C9 1.386(4) .
